data_7131745
loop_
_publ_author_name
'Chen, Yun-Xuan'
'Han, Tian-Jiao'
'Xiao, Xiao'
'Wang, Min-Can'
'Mei, Guang-Jian'

_publ_section_title
;
 Catalytic asymmetric interrupted Attanasi reaction: access to fused
 2,3-dihydropyrroles with vicinal quaternary carbons.
;
_journal_issue 52
_journal_name_full 'Chemical communications (Cambridge, England)'
_journal_page_first 8103
_journal_page_last 8106
_journal_paper_doi 10.1039/d3cc02172f
_journal_volume 59
_journal_year 2023
_chemical_absolute_configuration ad
_chemical_formula_moiety 'C15 H22 N2 O7'
_chemical_formula_sum 'C15 H22 N2 O7'
_chemical_formula_weight 342.34
_space_group_crystal_system orthorhombic
_space_group_IT_number 19
_space_group_name_Hall 'P 2ac 2ab'
_space_group_name_H-M_alt 'P 21 21 21'
_atom_sites_solution_hydrogens mixed
_atom_sites_solution_primary direct
_audit_creation_date 2023-03-24
_audit_creation_method
;
Olex2 1.2
(compiled 2018.05.29 svn.r3508 for OlexSys, GUI svn.r5506)
;
_audit_update_record
;
2023-04-01 deposited with the CCDC.	2023-06-05 downloaded from the CCDC.
;
_cell_angle_alpha 90
_cell_angle_beta 90
_cell_angle_gamma 90
_cell_formula_units_Z 4
_cell_length_a 8.24888(18)
_cell_length_b 8.64551(16)
_cell_length_c 24.3498(5)
_cell_measurement_reflns_used 7994
_cell_measurement_temperature 293(2)
_cell_measurement_theta_max 70.0810
_cell_measurement_theta_min 5.4190
_cell_volume 1736.52(6)
_computing_cell_refinement 'CrysAlisPro 1.171.42.81a (Rigaku OD, 2023)'
_computing_data_collection 'CrysAlisPro 1.171.42.81a (Rigaku OD, 2023)'
_computing_data_reduction 'CrysAlisPro 1.171.42.81a (Rigaku OD, 2023)'
_computing_molecular_graphics 'Olex2 (Dolomanov et al., 2009)'
_computing_publication_material 'Olex2 (Dolomanov et al., 2009)'
_computing_structure_refinement 'ShelXL (Sheldrick, 2015)'
_computing_structure_solution 'ShelXS (Sheldrick, 2008)'
_diffrn_ambient_temperature 293(2)
_diffrn_detector 'CCD plate'
_diffrn_detector_area_resol_mean 16.2312
_diffrn_detector_type Eos
_diffrn_measured_fraction_theta_full 1.000
_diffrn_measured_fraction_theta_max 1.000
_diffrn_measurement_details
;
List of Runs (angles in degrees, time in seconds):

  # Type    Start    End  Width  t~exp~   \w     \q     \k     \f   Frames
#--------------------------------------------------------------------------
  1  \w    -89.00 -35.00   1.00    1.00    --  -33.50 178.00-180.00   54
  2  \w   -103.00 -11.00   1.00    1.00    --  -33.50 -37.00 150.00   92
  3  \w    -90.00 -40.00   1.00    1.00    --  -33.50 178.00   0.00   50
  4  \w    -69.00 -43.00   1.00    1.00    --  -33.50 -65.00  60.89   26
  5  \w    -53.00  -4.00   1.00    1.00    --  -33.50 -19.00   0.00   49
  6  \w   -105.00 -35.00   1.00    1.00    --  -33.50 178.00 -60.00   70
  7  \w    -88.00 -27.00   1.00    1.00    --  -33.50 -37.00  90.00   61
  8  \w   -105.00 -36.00   1.00    1.00    --  -33.50 178.00-120.00   69
  9  \w     61.00  87.00   1.00    1.00    --   36.47 178.00 -90.00   26
 10  \w     -2.00  24.00   1.00    1.00    --   36.47  95.00 139.57   26
 11  \w     68.00 108.00   1.00    1.00    --   36.47 178.00   0.00   40
 12  \w     88.00 114.00   1.00    5.00    --  108.00  45.00 150.00   26
 13  \w     88.00 119.00   1.00    5.00    --  108.00  45.00  60.00   31
 14  \w    108.00 144.00   1.00    5.00    --  108.00 111.00-150.00   36
 15  \w    140.00 166.00   1.00    5.00    --  108.00  30.00 150.00   26
 16  \w     85.00 119.00   1.00    5.00    --  108.00  30.00 150.00   34
 17  \w     88.00 114.00   1.00    5.00    --  108.00  61.00 150.00   26
 18  \w     53.00 101.00   1.00    5.00    --  108.00-111.00  30.00   48
 19  \w     88.00 114.00   1.00    5.00    --  108.00  61.00  60.00   26
 20  \w     37.00  99.00   1.00    5.00    --  108.00 -30.00 -30.00   62
 21  \w    122.00 178.00   1.00    5.00    --  108.00  30.00-180.00   56
 22  \w    122.00 176.00   1.00    5.00    --  108.00  61.00  60.00   54
 23  \w     53.00 104.00   1.00    5.00    --  108.00 -77.00-120.00   51
 24  \w     88.00 114.00   1.00    5.00    --  108.00  61.00 120.00   26
 25  \w     47.00 106.00   1.00    5.00    --  108.00 -94.00  30.00   59
 26  \w     88.00 114.00   1.00    5.00    --  108.00  45.00  90.00   26
 27  \w     83.00 108.00   1.00    5.00    --  108.00  30.00  60.00   25
 28  \w     88.00 132.00   1.00    5.00    --  108.00  45.00 120.00   44
 29  \w     52.00  78.00   1.00    5.00    --  108.00 -45.00   0.00   26
 30  \w    148.00 175.00   1.00    5.00    --  108.00 111.00-150.00   27
 31  \w    118.00 144.00   1.00    5.00    --  108.00 -15.00 150.00   26
 32  \w     82.00 117.00   1.00    5.00    --  108.00  30.00-180.00   35
 33  \w     56.00  98.00   1.00    5.00    --  108.00-111.00   0.00   42
 34  \w     93.00 118.00   1.00    5.00    --  108.00 -61.00-150.00   25
 35  \w     85.00 128.00   1.00    5.00    --  108.00 -45.00-150.00   43
 36  \w     40.00  66.00   1.00    5.00    --  108.00 -61.00-150.00   26
 37  \w    104.00 173.00   1.00    5.00    --  108.00  77.00 120.00   69
 38  \w     47.00  94.00   1.00    5.00    --  108.00 -15.00 150.00   47
 39  \w    152.00 177.00   1.00    5.00    --  108.00  77.00 -30.00   25
 40  \w    128.00 174.00   1.00    5.00    --  108.00  61.00  90.00   46
 41  \w     82.00 113.00   1.00    5.00    --  108.00  30.00  90.00   31
 42  \w     88.00 114.00   1.00    5.00    --  108.00  30.00 120.00   26
 43  \w     69.00  95.00   1.00    5.00    --  108.00 178.00  30.00   26
 44  \w     82.00 108.00   1.00    5.00    --  108.00  30.00-150.00   26
 45  \w    115.00 141.00   1.00    5.00    --  108.00  30.00-150.00   26
 46  \w     84.00 171.00   1.00    5.00    --  108.00  30.00-120.00   87
 47  \w    119.00 145.00   1.00    5.00    --  108.00  77.00 -30.00   26
 48  \w     88.00 114.00   1.00    5.00    --  108.00  61.00  90.00   26
 49  \w     56.00 101.00   1.00    5.00    --  108.00 -82.00  33.50   45
 50  \w     39.00  64.00   1.00    5.00    --  108.00 -45.00-150.00   25
 51  \w     40.00 108.00   1.00    5.00    --  108.00-111.00 -60.00   68
 52  \w    122.00 148.00   1.00    5.00    --  108.00 111.00-120.00   26
 53  \w    117.00 163.00   1.00    5.00    --  108.00  77.00  30.00   46
 54  \w     88.00 114.00   1.00    5.00    --  108.00  61.00-180.00   26
 55  \w     67.00 105.00   1.00    5.00    --  108.00 -82.00 179.36   38
 56  \w     70.00 103.00   1.00    5.00    --  108.00 -66.00  25.82   33
;
_diffrn_measurement_device 'four-circle diffractometer'
_diffrn_measurement_device_type 'Xcalibur, Eos, Gemini'
_diffrn_measurement_method '\w scans'
_diffrn_orient_matrix_type 'CrysAlisPro convention (1999,Acta A55,543-557)'
_diffrn_orient_matrix_UB_11 0.0268263000
_diffrn_orient_matrix_UB_12 0.0018154000
_diffrn_orient_matrix_UB_13 0.0626137000
_diffrn_orient_matrix_UB_21 -0.1034292000
_diffrn_orient_matrix_UB_22 0.1477928000
_diffrn_orient_matrix_UB_23 0.0045517000
_diffrn_orient_matrix_UB_31 -0.1531795000
_diffrn_orient_matrix_UB_32 -0.0994984000
_diffrn_orient_matrix_UB_33 0.0078883000
_diffrn_radiation_monochromator graphite
_diffrn_radiation_probe x-ray
_diffrn_radiation_type CuK\a
_diffrn_radiation_wavelength 1.54184
_diffrn_reflns_av_R_equivalents 0.0328
_diffrn_reflns_av_unetI/netI 0.0223
_diffrn_reflns_Laue_measured_fraction_full 1.000
_diffrn_reflns_Laue_measured_fraction_max 1.000
_diffrn_reflns_limit_h_max 9
_diffrn_reflns_limit_h_min -10
_diffrn_reflns_limit_k_max 9
_diffrn_reflns_limit_k_min -10
_diffrn_reflns_limit_l_max 29
_diffrn_reflns_limit_l_min -29
_diffrn_reflns_number 18852
_diffrn_reflns_point_group_measured_fraction_full 1.000
_diffrn_reflns_point_group_measured_fraction_max 0.999
_diffrn_reflns_theta_full 67.684
_diffrn_reflns_theta_max 70.400
_diffrn_reflns_theta_min 3.630
_diffrn_source 'fine-focus sealed X-ray tube'
_diffrn_source_type 'Enhance (Cu) X-ray Source'
_exptl_absorpt_coefficient_mu 0.884
_exptl_absorpt_correction_T_max 1.00000
_exptl_absorpt_correction_T_min 0.82390
_exptl_absorpt_correction_type multi-scan
_exptl_absorpt_process_details
;
CrysAlisPro 1.171.42.81a (Rigaku Oxford Diffraction, 2023)
Empirical absorption correction using spherical harmonics,
implemented in SCALE3 ABSPACK scaling algorithm.
;
_exptl_crystal_colour colourless
_exptl_crystal_colour_primary colourless
_exptl_crystal_density_diffrn 1.309
_exptl_crystal_description block
_exptl_crystal_F_000 728
_exptl_crystal_size_max 0.13
_exptl_crystal_size_mid 0.12
_exptl_crystal_size_min 0.1
_refine_diff_density_max 0.245
_refine_diff_density_min -0.205
_refine_diff_density_rms 0.055
_refine_ls_abs_structure_details
;
 Flack x determined using 1238 quotients [(I+)-(I-)]/[(I+)+(I-)]
 (Parsons, Flack and Wagner, Acta Cryst. B69 (2013) 249-259).
;
_refine_ls_abs_structure_Flack -0.05(10)
_refine_ls_extinction_method none
_refine_ls_goodness_of_fit_ref 1.027
_refine_ls_hydrogen_treatment mixed
_refine_ls_matrix_type full
_refine_ls_number_parameters 240
_refine_ls_number_reflns 3330
_refine_ls_number_restraints 3
_refine_ls_restrained_S_all 1.039
_refine_ls_R_factor_all 0.0454
_refine_ls_R_factor_gt 0.0427
_refine_ls_shift/su_max 0.000
_refine_ls_shift/su_mean 0.000
_refine_ls_structure_factor_coef Fsqd
_refine_ls_weighting_details 'w=1/[\s^2^(Fo^2^)+(0.0766P)^2^+0.1178P] where P=(Fo^2^+2Fc^2^)/3'
_refine_ls_weighting_scheme calc
_refine_ls_wR_factor_gt 0.1130
_refine_ls_wR_factor_ref 0.1160
_reflns_Friedel_coverage 0.718
_reflns_Friedel_fraction_full 1.000
_reflns_Friedel_fraction_max 0.997
_reflns_number_gt 3117
_reflns_number_total 3330
_reflns_threshold_expression 'I > 2\s(I)'
_cod_data_source_file d3cc02172f2.cif
_cod_data_source_block 20230358_auto
_cod_database_code 7131745
_shelx_shelxl_version_number 2014/7
_chemical_oxdiff_formula C20H20N3O4
_shelx_space_group_comment
;
The symmetry employed for this shelxl refinement is uniquely defined
by the following loop, which should always be used as a source of
symmetry information in preference to the above space-group names.
They are only intended as comments.
;
_shelx_estimated_absorpt_t_max 0.917
_shelx_estimated_absorpt_t_min 0.894
_reflns_odcompleteness_completeness 94.19
_reflns_odcompleteness_iscentric 1
_reflns_odcompleteness_theta 74.33
_olex2_refinement_description
;
1. Fixed Uiso
 At 1.2 times of:
  All C(H,H) groups
 At 1.5 times of:
  All C(H,H,H) groups
2. Restrained distances
 H1-O1
 0.9 with sigma of 0.02
 C12A-C13A
 1.54 with sigma of 0.02
 C12-C13
 1.65 with sigma of 0.02
3. Uiso/Uaniso restraints and constraints
Uanis(C12) = Uanis(C12A)
Uanis(C13) = Uanis(C13A)
Uanis(O5) = Uanis(O5A)
4. Others
 Sof(C12A)=Sof(H12C)=Sof(H12D)=Sof(C13A)=Sof(H13D)=Sof(H13E)=Sof(H13F)=
 Sof(O5A)=1-FVAR(1)
 Sof(C12)=Sof(H12A)=Sof(H12B)=Sof(C13)=Sof(H13A)=Sof(H13B)=Sof(H13C)=Sof(O5)=
 FVAR(1)
5.a Secondary CH2 refined with riding coordinates:
 C2(H2A,H2B), C3(H3A,H3B), C4(H4A,H4B), C12(H12A,H12B), C12A(H12C,H12D)
5.b Idealised Me refined as rotating group:
 C8(H8A,H8B,H8C), C10(H10A,H10B,H10C), C13(H13A,H13B,H13C), C13A(H13D,H13E,
 H13F), C15(H15A,H15B,H15C)
;
_olex2_submission_special_instructions 'No special instructions were received'
_oxdiff_exptl_absorpt_empirical_details
;
Empirical correction (ABSPACK) includes:
- Absorption correction using spherical harmonics
- Frame scaling
;
_oxdiff_exptl_absorpt_empirical_full_max 1.248
_oxdiff_exptl_absorpt_empirical_full_min 0.929

loop_
_space_group_symop_operation_xyz
'x, y, z'
'-x+1/2, -y, z+1/2'
'x+1/2, -y+1/2, -z'
'-x, y+1/2, -z+1/2'

loop_
_atom_site_label
_atom_site_type_symbol
_atom_site_fract_x
_atom_site_fract_y
_atom_site_fract_z
_atom_site_U_iso_or_equiv
_atom_site_adp_type
_atom_site_occupancy
_atom_site_site_symmetry_order
_atom_site_calc_flag
_atom_site_refinement_flags_posn
_atom_site_refinement_flags_adp
_atom_site_refinement_flags_occupancy
_atom_site_disorder_assembly
_atom_site_disorder_group
C1 C 0.2520(3) -0.0719(2) 0.55790(9) 0.0463(5) Uani 1 1 d . . . . .
C2 C 0.3665(4) -0.2098(3) 0.55584(12) 0.0579(6) Uani 1 1 d . . . . .
H2A H 0.3227 -0.2964 0.5764 0.070 Uiso 1 1 calc R . . . .
H2B H 0.3854 -0.2421 0.5182 0.070 Uiso 1 1 calc R . . . .
C3 C 0.5210(4) -0.1512(4) 0.58188(15) 0.0678(7) Uani 1 1 d . . . . .
H3A H 0.5812 -0.0859 0.5567 0.081 Uiso 1 1 calc R . . . .
H3B H 0.5896 -0.2362 0.5936 0.081 Uiso 1 1 calc R . . . .
C4 C 0.4596(4) -0.0591(4) 0.63081(13) 0.0651(7) Uani 1 1 d . . . . .
H4A H 0.5417 0.0126 0.6436 0.078 Uiso 1 1 calc R . . . .
H4B H 0.4299 -0.1274 0.6608 0.078 Uiso 1 1 calc R . . . .
C5 C 0.3097(3) 0.0288(3) 0.60900(9) 0.0476(5) Uani 1 1 d . . . . .
C6 C 0.3512(3) 0.1842(3) 0.58363(10) 0.0463(5) Uani 1 1 d . . . . .
C7 C 0.3294(3) 0.1802(2) 0.52866(10) 0.0434(5) Uani 1 1 d . . . . .
C8 C 0.3493(4) 0.3044(3) 0.48685(11) 0.0573(6) Uani 1 1 d . . . . .
H8A H 0.4459 0.2856 0.4659 0.086 Uiso 1 1 calc GR . . . .
H8B H 0.3578 0.4028 0.5049 0.086 Uiso 1 1 calc GR . . . .
H8C H 0.2572 0.3050 0.4628 0.086 Uiso 1 1 calc GR . . . .
C9 C 0.1729(4) 0.0378(3) 0.65077(10) 0.0561(6) Uani 1 1 d . . . . .
C10 C -0.0760(6) 0.1559(6) 0.67173(19) 0.0985(13) Uani 1 1 d . . . . .
H10A H -0.0484 0.1949 0.7074 0.148 Uiso 1 1 calc GR . . . .
H10B H -0.1217 0.0542 0.6753 0.148 Uiso 1 1 calc GR . . . .
H10C H -0.1537 0.2234 0.6548 0.148 Uiso 1 1 calc GR . . . .
C11 C 0.4086(3) 0.3148(3) 0.61438(11) 0.0532(6) Uani 1 1 d . . . . .
C12 C 0.4870(7) 0.3996(5) 0.70420(18) 0.0772(12) Uani 0.819(6) 1 d D . P A 1
H12A H 0.5686 0.4573 0.6841 0.093 Uiso 0.819(6) 1 calc R . P A 1
H12B H 0.5393 0.3516 0.7355 0.093 Uiso 0.819(6) 1 calc R . P A 1
C12A C 0.387(3) 0.436(3) 0.7020(9) 0.0772(12) Uani 0.181(6) 1 d D . P A 2
H12C H 0.3193 0.4220 0.7343 0.093 Uiso 0.181(6) 1 calc R . P A 2
H12D H 0.3564 0.5332 0.6853 0.093 Uiso 0.181(6) 1 calc R . P A 2
C13 C 0.3598(9) 0.5065(8) 0.7236(3) 0.116(2) Uani 0.819(6) 1 d D . P A 1
H13A H 0.2804 0.4499 0.7442 0.174 Uiso 0.819(6) 1 calc GR . P A 1
H13B H 0.3087 0.5549 0.6926 0.174 Uiso 0.819(6) 1 calc GR . P A 1
H13C H 0.4077 0.5844 0.7466 0.174 Uiso 0.819(6) 1 calc GR . P A 1
C13A C 0.561(3) 0.447(4) 0.7204(13) 0.116(2) Uani 0.181(6) 1 d D . P A 2
H13D H 0.5912 0.3533 0.7390 0.174 Uiso 0.181(6) 1 calc GR . P A 2
H13E H 0.5732 0.5331 0.7448 0.174 Uiso 0.181(6) 1 calc GR . P A 2
H13F H 0.6296 0.4610 0.6889 0.174 Uiso 0.181(6) 1 calc GR . P A 2
C14 C 0.3763(3) -0.0427(3) 0.42666(11) 0.0526(6) Uani 1 1 d . . . . .
C15 C 0.4418(8) -0.1044(8) 0.33514(18) 0.122(2) Uani 1 1 d . . . . .
H15A H 0.5424 -0.0534 0.3432 0.183 Uiso 1 1 calc GR . . . .
H15B H 0.4056 -0.0751 0.2991 0.183 Uiso 1 1 calc GR . . . .
H15C H 0.4572 -0.2144 0.3365 0.183 Uiso 1 1 calc GR . . . .
N1 N 0.2772(3) 0.0376(2) 0.51279(8) 0.0492(5) Uani 1 1 d . . . . .
N2 N 0.2504(3) -0.0041(3) 0.45928(8) 0.0491(4) Uani 1 1 d . . . . .
H2 H 0.159(4) 0.006(3) 0.4441(11) 0.038(6) Uiso 1 1 d . . . . .
O1 O 0.0877(2) -0.1127(2) 0.55920(9) 0.0600(5) Uani 1 1 d D . . . .
H1 H 0.084(6) -0.214(3) 0.5563(18) 0.087(13) Uiso 1 1 d D . . . .
O2 O 0.1574(4) -0.0466(3) 0.68952(10) 0.0839(7) Uani 1 1 d . . . . .
O3 O 0.0671(3) 0.1484(3) 0.63834(8) 0.0652(5) Uani 1 1 d . . . . .
O4 O 0.4525(3) 0.4390(2) 0.59582(8) 0.0610(5) Uani 1 1 d . . . . .
O5 O 0.4199(5) 0.2813(3) 0.66918(12) 0.0656(9) Uani 0.819(6) 1 d . . P A 1
O5A O 0.350(2) 0.3156(19) 0.6646(6) 0.0656(9) Uani 0.181(6) 1 d . . P A 2
O6 O 0.5138(3) -0.0610(3) 0.44096(11) 0.0709(6) Uani 1 1 d . . . . .
O7 O 0.3220(3) -0.0598(3) 0.37512(8) 0.0707(6) Uani 1 1 d . . . . .

loop_
_atom_site_aniso_label
_atom_site_aniso_U_11
_atom_site_aniso_U_22
_atom_site_aniso_U_33
_atom_site_aniso_U_23
_atom_site_aniso_U_13
_atom_site_aniso_U_12
C1 0.0537(12) 0.0379(10) 0.0474(11) 0.0010(9) -0.0023(10) -0.0035(9)
C2 0.0734(17) 0.0400(11) 0.0604(14) 0.0033(10) -0.0005(13) 0.0059(11)
C3 0.0640(16) 0.0570(15) 0.0825(19) 0.0049(14) -0.0103(14) 0.0155(13)
C4 0.0722(17) 0.0594(15) 0.0638(16) 0.0054(13) -0.0197(13) 0.0024(13)
C5 0.0599(13) 0.0398(10) 0.0432(11) 0.0014(9) -0.0049(10) -0.0036(9)
C6 0.0514(12) 0.0409(10) 0.0465(11) 0.0003(8) 0.0028(9) -0.0030(9)
C7 0.0420(10) 0.0389(10) 0.0492(11) 0.0028(9) 0.0016(9) 0.0012(8)
C8 0.0692(15) 0.0497(13) 0.0531(13) 0.0101(10) 0.0008(12) -0.0069(11)
C9 0.0751(16) 0.0495(12) 0.0438(11) 0.0037(10) 0.0015(11) -0.0090(12)
C10 0.093(3) 0.114(3) 0.088(2) 0.018(2) 0.037(2) 0.021(2)
C11 0.0596(14) 0.0463(12) 0.0538(13) -0.0039(10) 0.0061(11) -0.0075(10)
C12 0.098(4) 0.073(2) 0.061(2) -0.0163(18) -0.012(2) -0.006(2)
C12A 0.098(4) 0.073(2) 0.061(2) -0.0163(18) -0.012(2) -0.006(2)
C13 0.135(5) 0.119(5) 0.094(3) -0.050(4) -0.001(3) 0.011(4)
C13A 0.135(5) 0.119(5) 0.094(3) -0.050(4) -0.001(3) 0.011(4)
C14 0.0589(14) 0.0447(11) 0.0544(13) 0.0048(10) 0.0054(10) 0.0042(10)
C15 0.147(5) 0.152(5) 0.066(2) 0.007(2) 0.038(3) 0.069(4)
N1 0.0630(11) 0.0419(9) 0.0427(9) 0.0006(8) -0.0058(8) -0.0034(8)
N2 0.0488(11) 0.0557(11) 0.0428(9) -0.0031(8) -0.0039(8) 0.0024(8)
O1 0.0578(10) 0.0511(9) 0.0710(11) -0.0025(9) -0.0032(9) -0.0090(8)
O2 0.1099(18) 0.0808(14) 0.0611(12) 0.0277(11) 0.0156(12) -0.0034(14)
O3 0.0740(12) 0.0640(11) 0.0574(10) 0.0086(9) 0.0183(9) 0.0056(10)
O4 0.0722(11) 0.0467(9) 0.0643(11) -0.0035(8) 0.0084(9) -0.0158(8)
O5 0.098(3) 0.0512(15) 0.0477(11) -0.0030(10) -0.0102(15) -0.0092(15)
O5A 0.098(3) 0.0512(15) 0.0477(11) -0.0030(10) -0.0102(15) -0.0092(15)
O6 0.0550(11) 0.0734(13) 0.0844(14) 0.0122(12) 0.0052(10) 0.0117(9)
O7 0.0808(13) 0.0832(14) 0.0483(10) -0.0031(9) 0.0113(9) 0.0137(12)

loop_
_atom_type_symbol
_atom_type_description
_atom_type_scat_dispersion_real
_atom_type_scat_dispersion_imag
_atom_type_scat_source
C C 0.0181 0.0091 'International Tables Vol C Tables 4.2.6.8 and 6.1.1.4'
H H 0.0000 0.0000 'International Tables Vol C Tables 4.2.6.8 and 6.1.1.4'
N N 0.0311 0.0180 'International Tables Vol C Tables 4.2.6.8 and 6.1.1.4'
O O 0.0492 0.0322 'International Tables Vol C Tables 4.2.6.8 and 6.1.1.4'

loop_
_geom_angle_atom_site_label_1
_geom_angle_atom_site_label_2
_geom_angle_atom_site_label_3
_geom_angle
_geom_angle_site_symmetry_1
_geom_angle_site_symmetry_3
_geom_angle_publ_flag
C2 C1 C5 105.6(2) . . ?
N1 C1 C2 113.2(2) . . ?
N1 C1 C5 100.99(17) . . ?
O1 C1 C2 113.8(2) . . ?
O1 C1 C5 114.2(2) . . ?
O1 C1 N1 108.5(2) . . ?
C1 C2 H2A 110.9 . . ?
C1 C2 H2B 110.9 . . ?
H2A C2 H2B 108.9 . . ?
C3 C2 C1 104.3(2) . . ?
C3 C2 H2A 110.9 . . ?
C3 C2 H2B 110.9 . . ?
C2 C3 H3A 111.2 . . ?
C2 C3 H3B 111.2 . . ?
C2 C3 C4 102.9(3) . . ?
H3A C3 H3B 109.1 . . ?
C4 C3 H3A 111.2 . . ?
C4 C3 H3B 111.2 . . ?
C3 C4 H4A 110.8 . . ?
C3 C4 H4B 110.8 . . ?
C3 C4 C5 104.8(2) . . ?
H4A C4 H4B 108.9 . . ?
C5 C4 H4A 110.8 . . ?
C5 C4 H4B 110.8 . . ?
C4 C5 C1 103.8(2) . . ?
C6 C5 C1 103.50(17) . . ?
C6 C5 C4 113.2(2) . . ?
C6 C5 C9 113.2(2) . . ?
C9 C5 C1 109.21(19) . . ?
C9 C5 C4 112.9(2) . . ?
C7 C6 C5 110.5(2) . . ?
C7 C6 C11 125.5(2) . . ?
C11 C6 C5 124.0(2) . . ?
C6 C7 C8 130.1(2) . . ?
C6 C7 N1 110.3(2) . . ?
N1 C7 C8 119.6(2) . . ?
C7 C8 H8A 109.5 . . ?
C7 C8 H8B 109.5 . . ?
C7 C8 H8C 109.5 . . ?
H8A C8 H8B 109.5 . . ?
H8A C8 H8C 109.5 . . ?
H8B C8 H8C 109.5 . . ?
O2 C9 C5 125.0(3) . . ?
O2 C9 O3 123.2(3) . . ?
O3 C9 C5 111.8(2) . . ?
H10A C10 H10B 109.5 . . ?
H10A C10 H10C 109.5 . . ?
H10B C10 H10C 109.5 . . ?
O3 C10 H10A 109.5 . . ?
O3 C10 H10B 109.5 . . ?
O3 C10 H10C 109.5 . . ?
O4 C11 C6 126.7(2) . . ?
O4 C11 O5 121.8(3) . . ?
O4 C11 O5A 116.7(7) . . ?
O5 C11 C6 111.4(2) . . ?
O5A C11 C6 111.6(7) . . ?
H12A C12 H12B 108.0 . . ?
C13 C12 H12A 109.4 . . ?
C13 C12 H12B 109.4 . . ?
O5 C12 H12A 109.4 . . ?
O5 C12 H12B 109.4 . . ?
O5 C12 C13 111.1(5) . . ?
H12C C12A H12D 107.4 . . ?
C13A C12A H12C 108.2 . . ?
C13A C12A H12D 108.2 . . ?
O5A C12A H12C 108.2 . . ?
O5A C12A H12D 108.2 . . ?
O5A C12A C13A 116(2) . . ?
C12 C13 H13A 109.5 . . ?
C12 C13 H13B 109.5 . . ?
C12 C13 H13C 109.5 . . ?
H13A C13 H13B 109.5 . . ?
H13A C13 H13C 109.5 . . ?
H13B C13 H13C 109.5 . . ?
C12A C13A H13D 109.5 . . ?
C12A C13A H13E 109.5 . . ?
C12A C13A H13F 109.5 . . ?
H13D C13A H13E 109.5 . . ?
H13D C13A H13F 109.5 . . ?
H13E C13A H13F 109.5 . . ?
O6 C14 N2 126.2(3) . . ?
O6 C14 O7 125.0(3) . . ?
O7 C14 N2 108.8(2) . . ?
H15A C15 H15B 109.5 . . ?
H15A C15 H15C 109.5 . . ?
H15B C15 H15C 109.5 . . ?
O7 C15 H15A 109.5 . . ?
O7 C15 H15B 109.5 . . ?
O7 C15 H15C 109.5 . . ?
C7 N1 C1 114.65(19) . . ?
C7 N1 N2 124.0(2) . . ?
N2 N1 C1 121.35(19) . . ?
C14 N2 N1 120.1(2) . . ?
C14 N2 H2 117.0(18) . . ?
N1 N2 H2 122.3(18) . . ?
C1 O1 H1 106(3) . . ?
C9 O3 C10 116.3(3) . . ?
C11 O5 C12 116.9(3) . . ?
C11 O5A C12A 121.7(16) . . ?
C14 O7 C15 115.7(3) . . ?

loop_
_geom_bond_atom_site_label_1
_geom_bond_atom_site_label_2
_geom_bond_distance
_geom_bond_site_symmetry_2
_geom_bond_publ_flag
C1 C2 1.522(4) . ?
C1 C5 1.591(3) . ?
C1 N1 1.465(3) . ?
C1 O1 1.401(3) . ?
C2 H2A 0.9700 . ?
C2 H2B 0.9700 . ?
C2 C3 1.511(4) . ?
C3 H3A 0.9700 . ?
C3 H3B 0.9700 . ?
C3 C4 1.520(5) . ?
C4 H4A 0.9700 . ?
C4 H4B 0.9700 . ?
C4 C5 1.546(4) . ?
C5 C6 1.519(3) . ?
C5 C9 1.521(4) . ?
C6 C7 1.351(3) . ?
C6 C11 1.435(3) . ?
C7 C8 1.489(3) . ?
C7 N1 1.362(3) . ?
C8 H8A 0.9600 . ?
C8 H8B 0.9600 . ?
C8 H8C 0.9600 . ?
C9 O2 1.199(3) . ?
C9 O3 1.329(4) . ?
C10 H10A 0.9600 . ?
C10 H10B 0.9600 . ?
C10 H10C 0.9600 . ?
C10 O3 1.435(4) . ?
C11 O4 1.220(3) . ?
C11 O5 1.369(4) . ?
C11 O5A 1.314(17) . ?
C12 H12A 0.9700 . ?
C12 H12B 0.9700 . ?
C12 C13 1.476(8) . ?
C12 O5 1.442(5) . ?
C12A H12C 0.9700 . ?
C12A H12D 0.9700 . ?
C12A C13A 1.51(2) . ?
C12A O5A 1.41(3) . ?
C13 H13A 0.9600 . ?
C13 H13B 0.9600 . ?
C13 H13C 0.9600 . ?
C13A H13D 0.9600 . ?
C13A H13E 0.9600 . ?
C13A H13F 0.9600 . ?
C14 N2 1.349(4) . ?
C14 O6 1.197(4) . ?
C14 O7 1.341(4) . ?
C15 H15A 0.9600 . ?
C15 H15B 0.9600 . ?
C15 H15C 0.9600 . ?
C15 O7 1.439(4) . ?
N1 N2 1.370(3) . ?
N2 H2 0.84(3) . ?
O1 H1 0.88(2) . ?

loop_
_geom_hbond_atom_site_label_D
_geom_hbond_atom_site_label_H
_geom_hbond_atom_site_label_A
_geom_hbond_distance_DH
_geom_hbond_distance_HA
_geom_hbond_distance_DA
_geom_hbond_angle_DHA
_geom_hbond_site_symmetry_A
N2 H2 O4 0.84(3) 2.02(3) 2.856(3) 172(3) 3_456
O1 H1 O6 0.88(2) 2.03(3) 2.885(3) 164(4) 3_446

loop_
_geom_torsion_atom_site_label_1
_geom_torsion_atom_site_label_2
_geom_torsion_atom_site_label_3
_geom_torsion_atom_site_label_4
_geom_torsion
_geom_torsion_site_symmetry_1
_geom_torsion_site_symmetry_2
_geom_torsion_site_symmetry_3
_geom_torsion_site_symmetry_4
_geom_torsion_publ_flag
C1 C2 C3 C4 42.3(3) . . . . ?
C1 C5 C6 C7 -1.7(3) . . . . ?
C1 C5 C6 C11 179.5(2) . . . . ?
C1 C5 C9 O2 94.6(3) . . . . ?
C1 C5 C9 O3 -83.2(3) . . . . ?
C1 N1 N2 C14 -100.2(3) . . . . ?
C2 C1 C5 C4 2.2(3) . . . . ?
C2 C1 C5 C6 120.7(2) . . . . ?
C2 C1 C5 C9 -118.5(2) . . . . ?
C2 C1 N1 C7 -115.4(2) . . . . ?
C2 C1 N1 N2 64.2(3) . . . . ?
C2 C3 C4 C5 -41.0(3) . . . . ?
C3 C4 C5 C1 23.5(3) . . . . ?
C3 C4 C5 C6 -88.0(3) . . . . ?
C3 C4 C5 C9 141.7(2) . . . . ?
C4 C5 C6 C7 110.1(2) . . . . ?
C4 C5 C6 C11 -68.7(3) . . . . ?
C4 C5 C9 O2 -20.4(4) . . . . ?
C4 C5 C9 O3 161.8(2) . . . . ?
C5 C1 C2 C3 -27.2(3) . . . . ?
C5 C1 N1 C7 -3.0(3) . . . . ?
C5 C1 N1 N2 176.5(2) . . . . ?
C5 C6 C7 C8 177.9(3) . . . . ?
C5 C6 C7 N1 -0.1(3) . . . . ?
C5 C6 C11 O4 175.4(3) . . . . ?
C5 C6 C11 O5 -0.4(4) . . . . ?
C5 C6 C11 O5A -30.8(10) . . . . ?
C5 C9 O3 C10 173.5(3) . . . . ?
C6 C5 C9 O2 -150.7(3) . . . . ?
C6 C5 C9 O3 31.5(3) . . . . ?
C6 C7 N1 C1 2.2(3) . . . . ?
C6 C7 N1 N2 -177.4(2) . . . . ?
C6 C11 O5 C12 175.8(4) . . . . ?
C6 C11 O5A C12A -178.3(16) . . . . ?
C7 C6 C11 O4 -3.2(5) . . . . ?
C7 C6 C11 O5 -179.0(3) . . . . ?
C7 C6 C11 O5A 150.6(9) . . . . ?
C7 N1 N2 C14 79.3(3) . . . . ?
C8 C7 N1 C1 -176.1(2) . . . . ?
C8 C7 N1 N2 4.3(4) . . . . ?
C9 C5 C6 C7 -119.8(2) . . . . ?
C9 C5 C6 C11 61.4(3) . . . . ?
C11 C6 C7 C8 -3.3(4) . . . . ?
C11 C6 C7 N1 178.6(2) . . . . ?
C13 C12 O5 C11 87.8(6) . . . . ?
C13A C12A O5A C11 -66(3) . . . . ?
N1 C1 C2 C3 82.3(3) . . . . ?
N1 C1 C5 C4 -115.9(2) . . . . ?
N1 C1 C5 C6 2.6(2) . . . . ?
N1 C1 C5 C9 123.5(2) . . . . ?
N2 C14 O7 C15 -178.8(4) . . . . ?
O1 C1 C2 C3 -153.2(2) . . . . ?
O1 C1 C5 C4 127.9(2) . . . . ?
O1 C1 C5 C6 -113.6(2) . . . . ?
O1 C1 C5 C9 7.2(3) . . . . ?
O1 C1 N1 C7 117.3(2) . . . . ?
O1 C1 N1 N2 -63.1(3) . . . . ?
O2 C9 O3 C10 -4.4(5) . . . . ?
O4 C11 O5 C12 -0.3(6) . . . . ?
O4 C11 O5A C12A -22(2) . . . . ?
O6 C14 N2 N1 8.6(4) . . . . ?
O6 C14 O7 C15 0.3(5) . . . . ?
O7 C14 N2 N1 -172.4(2) . . . . ?
